data_7220092
loop_
_publ_author_name
'Sakamoto, Yuki'
'Moriuchi, Toshiyuki'
'Hirao, Toshikazu'

_publ_section_title
;
 Dinuclear organogold(i) complexes bearing uracil moieties: chirality of
 Au(i)--Au(i) axis and self-assembly
;
_journal_issue 18
_journal_name_full CrystEngComm
_journal_page_first 3460
_journal_paper_doi 10.1039/C5CE00221D
_journal_volume 17
_journal_year 2015
_chemical_formula_moiety 'C68 H72 Au2 Cl2 N4 O5 P2'
_chemical_formula_sum 'C68 H72 Au2 Cl2 N4 O5 P2'
_chemical_formula_weight 1552.13
_space_group_crystal_system monoclinic
_space_group_IT_number 15
_space_group_name_Hall '-C 2yc'
_space_group_name_H-M_alt 'C 1 2/c 1'
_symmetry_space_group_name_Hall '-C 2yc'
_symmetry_space_group_name_H-M 'C 1 2/c 1'
_atom_sites_solution_hydrogens geom
_atom_sites_solution_primary direct
_atom_sites_solution_secondary difmap
_audit_update_record
;
2015-03-12 deposited with the CCDC.
2015-03-18 downloaded from the CCDC.
;
_cell_angle_alpha 90.0000
_cell_angle_beta 109.0564(16)
_cell_angle_gamma 90.0000
_cell_formula_units_Z 8
_cell_length_a 30.3688(18)
_cell_length_b 26.6704(15)
_cell_length_c 21.7986(12)
_cell_measurement_reflns_used 26443
_cell_measurement_temperature 277
_cell_measurement_theta_max 27.48
_cell_measurement_theta_min 3.06
_cell_volume 16688.2(17)
_computing_cell_refinement 'RAPID AUTO'
_computing_data_collection 'RAPID AUTO (Rigaku, ????)'
_computing_data_reduction 'RAPID AUTO'
_computing_molecular_graphics 'CrystalStructure 4.1'
_computing_publication_material 'CrystalStructure 4.1 (Rigaku, 2014)'
_computing_structure_refinement 'SHELXL97 (Sheldrick, 2008)'
_computing_structure_solution 'SIR2004 (Burla, et al., 2005)'
_diffrn_ambient_temperature 277
_diffrn_detector_area_resol_mean 10.000
_diffrn_measured_fraction_theta_full 0.998
_diffrn_measured_fraction_theta_max 0.998
_diffrn_measurement_device_type 'Rigaku R-AXIS RAPID'
_diffrn_measurement_method \w
_diffrn_radiation_type 'Mo K\a'
_diffrn_radiation_wavelength 0.71075
_diffrn_reflns_av_R_equivalents 0.0780
_diffrn_reflns_Laue_measured_fraction_full 0.000
_diffrn_reflns_Laue_measured_fraction_max 0.000
_diffrn_reflns_limit_h_max 39
_diffrn_reflns_limit_h_min -35
_diffrn_reflns_limit_k_max 34
_diffrn_reflns_limit_k_min -34
_diffrn_reflns_limit_l_max 28
_diffrn_reflns_limit_l_min -28
_diffrn_reflns_number 80155
_diffrn_reflns_point_group_measured_fraction_full 0.000
_diffrn_reflns_point_group_measured_fraction_max 0.000
_diffrn_reflns_theta_full 25.000
_diffrn_reflns_theta_max 25.000
_diffrn_reflns_theta_min 3.055
_diffrn_standards_number 0
_exptl_absorpt_coefficient_mu 3.667
_exptl_absorpt_correction_T_max 0.480
_exptl_absorpt_correction_T_min 0.125
_exptl_absorpt_correction_type multi-scan
_exptl_absorpt_process_details 'ABSCOR (Rigaku, 1995)'
_exptl_crystal_colour yellow
_exptl_crystal_density_diffrn 1.235
_exptl_crystal_density_method 'not measured'
_exptl_crystal_description block
_exptl_crystal_F_000 6160.00
_exptl_crystal_size_max 0.300
_exptl_crystal_size_mid 0.300
_exptl_crystal_size_min 0.200
_platon_squeeze_details
;
;
_refine_diff_density_max 0.62
_refine_diff_density_min -0.66
_refine_ls_extinction_method none
_refine_ls_goodness_of_fit_ref 0.832
_refine_ls_hydrogen_treatment mixed
_refine_ls_number_parameters 738
_refine_ls_number_reflns 14653
_refine_ls_number_restraints 249
_refine_ls_R_factor_all 0.1348
_refine_ls_R_factor_gt 0.0542
_refine_ls_shift/su_max 0.001
_refine_ls_structure_factor_coef Fsqd
_refine_ls_weighting_details 'w = 1/[\s^2^(Fo^2^)+(0.0967P)^2^+0.0000P] where P=(Fo^2^+2Fc^2^)/3'
_refine_ls_weighting_scheme calc
_refine_ls_wR_factor_gt 0.1418
_refine_ls_wR_factor_ref 0.1788
_reflns_number_gt 5694
_reflns_number_total 19006
_reflns_threshold_expression F^2^>2.0\s(F^2^)
_cod_data_source_file c5ce00221d1.cif
_cod_data_source_block 141017XantPU5Au
_cod_depositor_comments 'Adding full bibliography for 7220091--7220093.cif.'
_cod_original_cell_volume 16688.2(16)
_cod_database_code 7220092

loop_
_symmetry_equiv_pos_site_id
_space_group_symop_operation_xyz
1 +X,+Y,+Z
2 -X,+Y,1/2-Z
3 -X,-Y,-Z
4 +X,-Y,1/2+Z
5 1/2+X,1/2+Y,+Z
6 1/2-X,1/2+Y,1/2-Z
7 1/2-X,1/2-Y,-Z
8 1/2+X,1/2-Y,1/2+Z

loop_
_atom_site_label
_atom_site_type_symbol
_atom_site_fract_x
_atom_site_fract_y
_atom_site_fract_z
_atom_site_U_iso_or_equiv
_atom_site_adp_type
_atom_site_occupancy
_atom_site_site_symmetry_multiplicity
_atom_site_calc_flag
_atom_site_refinement_flags
Au1 Au 0.874454(15) 0.175559(14) 0.73350(2) 0.1190(2) Uani 1 8 d .
Au2 Au 0.831242(16) 0.109259(14) 0.62312(2) 0.1221(2) Uani 1 8 d .
Cl1 Cl 0.8275(4) 0.0933(4) 0.3760(4) 0.374(5) Uani 1 8 d .
Cl2 Cl 0.8106(3) 0.0196(3) 0.4558(4) 0.339(4) Uani 1 8 d .
P1 P 0.82705(11) 0.24416(10) 0.70925(16) 0.1299(10) Uani 1 8 d .
P2 P 0.77381(11) 0.08239(10) 0.6593(2) 0.1385(12) Uani 1 8 d .
O1 O 1.0539(3) -0.0630(3) 0.9437(4) 0.137(3) Uani 1 8 d .
O2 O 0.9203(3) 0.0262(3) 0.8850(4) 0.152(3) Uani 1 8 d .
O3 O 0.7422(3) 0.1865(3) 0.6318(4) 0.133(2) Uani 1 8 d .
O41 O 1.0851(4) 0.1802(3) 0.5503(4) 0.158(3) Uani 1 8 d .
O42 O 0.9581(3) 0.0782(3) 0.4974(3) 0.127(2) Uani 1 8 d .
N1 N 1.0473(3) 0.0033(3) 0.8736(4) 0.108(2) Uani 1 8 d .
N2 N 0.9879(4) -0.0170(3) 0.9134(4) 0.115(2) Uani 1 8 d .
N41 N 1.0276(4) 0.2027(3) 0.5860(4) 0.113(3) Uani 1 8 d .
N42 N 1.0209(4) 0.1303(3) 0.5252(4) 0.124(3) Uani 1 8 d .
C1 C 1.0316(4) -0.0285(4) 0.9128(5) 0.112(3) Uani 1 8 d .
C2 C 0.9570(5) 0.0223(4) 0.8791(6) 0.118(3) Uani 1 8 d .
C3 C 0.9761(4) 0.0522(4) 0.8390(5) 0.104(3) Uani 1 8 d .
C4 C 1.0196(4) 0.0420(3) 0.8393(4) 0.108(3) Uani 1 8 d .
C5 C 1.0940(5) -0.0042(4) 0.8693(6) 0.149(4) Uani 1 8 d .
C6 C 1.0966(7) -0.0215(6) 0.8051(8) 0.229(6) Uani 1 8 d .
C7 C 1.0784(8) -0.0692(7) 0.7874(9) 0.262(7) Uani 1 8 d .
C8 C 1.0899(8) -0.0962(7) 0.7288(9) 0.274(8) Uani 1 8 d .
C9 C 1.0589(10) -0.1439(10) 0.7126(13) 0.378(9) Uani 1 8 d .
C10 C 1.0517(10) -0.1684(9) 0.6514(14) 0.389(9) Uani 1 8 d .
C11 C 1.0086(8) -0.2021(10) 0.6335(11) 0.385(9) Uani 1 8 d .
C12 C 1.0201(10) -0.2483(9) 0.6768(14) 0.411(10) Uani 1 8 d .
C13 C 0.9493(4) 0.0910(4) 0.8019(5) 0.110(3) Uani 1 8 d .
C14 C 0.9217(4) 0.1239(4) 0.7737(5) 0.109(3) Uani 1 8 d .
C15 C 0.7857(4) 0.2627(4) 0.6318(5) 0.126(3) Uani 1 8 d .
C16 C 0.7882(4) 0.3072(4) 0.6009(6) 0.141(4) Uani 1 8 d .
C17 C 0.7499(5) 0.3229(4) 0.5488(6) 0.157(5) Uani 1 8 d .
C18 C 0.7093(4) 0.2982(5) 0.5270(7) 0.143(5) Uani 1 8 d .
C19 C 0.7060(4) 0.2555(4) 0.5558(6) 0.132(4) Uani 1 8 d .
C20 C 0.7447(5) 0.2349(4) 0.6046(6) 0.130(4) Uani 1 8 d .
C21 C 0.8668(6) 0.2971(4) 0.7250(7) 0.150(5) Uani 1 8 d .
C22 C 0.8603(6) 0.3394(6) 0.7556(8) 0.222(8) Uani 1 8 d .
C23 C 0.8945(9) 0.3796(6) 0.7661(10) 0.249(12) Uani 1 8 d .
C24 C 0.9313(7) 0.3726(9) 0.7444(13) 0.247(14) Uani 1 8 d .
C25 C 0.9375(7) 0.3297(7) 0.7145(10) 0.230(10) Uani 1 8 d .
C26 C 0.9039(6) 0.2943(5) 0.7061(7) 0.165(6) Uani 1 8 d .
C27 C 0.7931(5) 0.2496(4) 0.7639(8) 0.149(4) Uani 1 8 d .
C28 C 0.8133(5) 0.2264(5) 0.8229(9) 0.175(6) Uani 1 8 d .
C29 C 0.7944(7) 0.2337(6) 0.8690(10) 0.215(7) Uani 1 8 d .
C30 C 0.7534(8) 0.2623(8) 0.8567(10) 0.244(10) Uani 1 8 d .
C31 C 0.7333(6) 0.2849(7) 0.7982(11) 0.238(10) Uani 1 8 d .
C32 C 0.7536(6) 0.2801(5) 0.7474(8) 0.188(6) Uani 1 8 d .
C41 C 1.0458(5) 0.1733(4) 0.5537(6) 0.119(3) Uani 1 8 d .
C42 C 0.9769(5) 0.1154(5) 0.5258(5) 0.113(3) Uani 1 8 d .
C43 C 0.9594(4) 0.1484(4) 0.5654(5) 0.106(3) Uani 1 8 d .
C44 C 0.9858(5) 0.1893(4) 0.5927(5) 0.123(4) Uani 1 8 d .
C45 C 1.0510(5) 0.2473(5) 0.6187(7) 0.196(5) Uani 1 8 d .
C46 C 1.0278(8) 0.2983(7) 0.5910(9) 0.297(7) Uani 1 8 d .
C47 C 1.0144(8) 0.3025(8) 0.5224(9) 0.314(7) Uani 1 8 d .
C48 C 1.0050(9) 0.3561(8) 0.4994(10) 0.328(7) Uani 1 8 d .
C49 C 1.007(4) 0.3898(16) 0.5588(19) 0.004(7) Uani 1 8 d .
C50 C 0.981(3) 0.4399(19) 0.538(3) 0.004(7) Uani 1 8 d .
C51 C 0.990(3) 0.4759(18) 0.596(4) 0.004(7) Uani 1 8 d .
C52 C 1.036(3) 0.503(4) 0.608(6) 0.004(7) Uani 1 8 d .
C53 C 0.9153(4) 0.1355(3) 0.5777(4) 0.100(3) Uani 1 8 d .
C54 C 0.8807(3) 0.1276(4) 0.5903(5) 0.100(3) Uani 1 8 d .
C55 C 0.7173(5) 0.1047(5) 0.6088(8) 0.167(5) Uani 1 8 d .
C56 C 0.6812(6) 0.0705(6) 0.5746(11) 0.242(9) Uani 1 8 d .
C57 C 0.6399(6) 0.0906(8) 0.5281(12) 0.306(14) Uani 1 8 d .
C58 C 0.6323(7) 0.1383(6) 0.5208(12) 0.279(12) Uani 1 8 d .
C59 C 0.6665(5) 0.1720(5) 0.5519(8) 0.168(5) Uani 1 8 d .
C60 C 0.7079(5) 0.1541(4) 0.5950(7) 0.140(4) Uani 1 8 d .
C61 C 0.7766(6) 0.0944(5) 0.7414(8) 0.141(4) Uani 1 8 d .
C62 C 0.7408(6) 0.1138(5) 0.7587(11) 0.175(6) Uani 1 8 d .
C63 C 0.7444(9) 0.1174(7) 0.8232(16) 0.202(8) Uani 1 8 d .
C64 C 0.7845(10) 0.1047(7) 0.8714(12) 0.198(8) Uani 1 8 d .
C65 C 0.8219(8) 0.0881(6) 0.8577(9) 0.180(7) Uani 1 8 d .
C66 C 0.8183(5) 0.0839(4) 0.7945(10) 0.150(5) Uani 1 8 d .
C67 C 0.7688(4) 0.0151(4) 0.6513(9) 0.159(5) Uani 1 8 d .
C68 C 0.7590(5) -0.0140(6) 0.6959(9) 0.199(7) Uani 1 8 d .
C69 C 0.7554(7) -0.0654(8) 0.6899(12) 0.273(13) Uani 1 8 d .
C70 C 0.7631(10) -0.0863(8) 0.6395(14) 0.276(15) Uani 1 8 d .
C71 C 0.7693(7) -0.0580(7) 0.5919(11) 0.238(9) Uani 1 8 d .
C72 C 0.7742(5) -0.0057(5) 0.5973(9) 0.200(8) Uani 1 8 d .
C81 C 0.6590(5) 0.2295(5) 0.5435(8) 0.164(5) Uani 1 8 d .
C82 C 0.6364(6) 0.2491(7) 0.5920(10) 0.250(9) Uani 1 8 d .
C83 C 0.6291(4) 0.2404(6) 0.4712(8) 0.224(8) Uani 1 8 d .
C91 C 0.8545(5) 0.0520(7) 0.4344(8) 0.236(8) Uani 1 8 d .
H2 H 0.9754(9) -0.0403(14) 0.935(3) 0.25(8) Uiso 1 8 d .
H4 H 1.03207 0.0625 0.81455 0.1298 Uiso 1 8 calc R
H5A H 1.11014 -0.02861 0.90191 0.1793 Uiso 1 8 calc R
H5B H 1.11095 0.02715 0.88029 0.1793 Uiso 1 8 calc R
H6A H 1.07979 0.00212 0.77184 0.2750 Uiso 1 8 calc R
H6B H 1.12894 -0.02123 0.80679 0.2750 Uiso 1 8 calc R
H7A H 1.04484 -0.06709 0.77603 0.3143 Uiso 1 8 calc R
H7B H 1.08955 -0.09064 0.82527 0.3143 Uiso 1 8 calc R
H8A H 1.08274 -0.07426 0.69134 0.3293 Uiso 1 8 calc R
H8B H 1.12265 -0.10524 0.74161 0.3293 Uiso 1 8 calc R
H9A H 1.07238 -0.16834 0.74659 0.4539 Uiso 1 8 calc R
H9B H 1.02859 -0.13502 0.71508 0.4539 Uiso 1 8 calc R
H10A H 1.07886 -0.18846 0.65376 0.4663 Uiso 1 8 calc R
H10B H 1.04792 -0.14334 0.61785 0.4663 Uiso 1 8 calc R
H11A H 0.98264 -0.18418 0.63973 0.4624 Uiso 1 8 calc R
H11B H 1.00006 -0.21193 0.58824 0.4624 Uiso 1 8 calc R
H12A H 1.0253 -0.2386 0.72103 0.4937 Uiso 1 8 calc R
H12B H 1.04766 -0.26402 0.67343 0.4937 Uiso 1 8 calc R
H12C H 0.99455 -0.27151 0.66333 0.4937 Uiso 1 8 calc R
H16 H 0.81501 0.32668 0.61464 0.1691 Uiso 1 8 calc R
H17 H 0.75284 0.35241 0.52775 0.1886 Uiso 1 8 calc R
H18 H 0.68447 0.31071 0.49297 0.1719 Uiso 1 8 calc R
H22 H 0.83459 0.3427 0.76948 0.2663 Uiso 1 8 calc R
H23 H 0.89128 0.40906 0.78698 0.2989 Uiso 1 8 calc R
H24 H 0.95316 0.39815 0.75032 0.2964 Uiso 1 8 calc R
H25 H 0.96305 0.32495 0.70066 0.2765 Uiso 1 8 calc R
H26 H 0.90732 0.26506 0.68485 0.1977 Uiso 1 8 calc R
H28 H 0.83947 0.20626 0.83011 0.2106 Uiso 1 8 calc R
H29 H 0.80837 0.21981 0.90988 0.2578 Uiso 1 8 calc R
H30 H 0.73981 0.26571 0.88905 0.2926 Uiso 1 8 calc R
H31 H 0.70622 0.30362 0.79107 0.2858 Uiso 1 8 calc R
H32 H 0.74149 0.2959 0.70734 0.2257 Uiso 1 8 calc R
H42 H 1.0351(9) 0.1090(11) 0.503(2) 0.09(3) Uiso 1 8 d .
H44 H 0.97428 0.20998 0.61823 0.1478 Uiso 1 8 calc R
H45A H 1.08253 0.24728 0.61718 0.2356 Uiso 1 8 calc R
H45B H 1.05304 0.24529 0.66402 0.2356 Uiso 1 8 calc R
H46A H 1.0004 0.30285 0.60401 0.3564 Uiso 1 8 calc R
H46B H 1.04941 0.3251 0.61045 0.3564 Uiso 1 8 calc R
H47A H 0.98661 0.2827 0.50285 0.3769 Uiso 1 8 calc R
H47B H 1.03902 0.28899 0.50793 0.3769 Uiso 1 8 calc R
H48A H 0.9745 0.35863 0.46665 0.3936 Uiso 1 8 calc R
H48B H 1.02813 0.36703 0.48028 0.3936 Uiso 1 8 calc R
H49A H 0.99348 0.37187 0.58683 1.5550 Uiso 1 8 calc R
H49B H 1.03958 0.39647 0.58357 1.5550 Uiso 1 8 calc R
H50A H 0.99214 0.45567 0.50539 1.5550 Uiso 1 8 calc R
H50B H 0.94828 0.4335 0.51874 1.5550 Uiso 1 8 calc R
H51A H 0.9642 0.49988 0.58701 1.5550 Uiso 1 8 calc R
H51B H 0.99043 0.45706 0.63454 1.5550 Uiso 1 8 calc R
H52A H 1.04025 0.5102 0.56657 1.5550 Uiso 1 8 calc R
H52B H 1.06112 0.48292 0.63353 1.5550 Uiso 1 8 calc R
H52C H 1.0356 0.5345 0.62966 1.5550 Uiso 1 8 calc R
H56 H 0.68455 0.03623 0.58237 0.2901 Uiso 1 8 calc R
H57 H 0.61777 0.06853 0.50238 0.3675 Uiso 1 8 calc R
H58 H 0.60346 0.14985 0.49427 0.3352 Uiso 1 8 calc R
H62 H 0.71388 0.12461 0.72678 0.2100 Uiso 1 8 calc R
H63 H 0.71899 0.12883 0.83409 0.2425 Uiso 1 8 calc R
H64 H 0.78584 0.10754 0.91452 0.2376 Uiso 1 8 calc R
H65 H 0.84926 0.07974 0.89045 0.2166 Uiso 1 8 calc R
H66 H 0.84451 0.0736 0.78473 0.1795 Uiso 1 8 calc R
H68 H 0.75448 0.00118 0.73185 0.2391 Uiso 1 8 calc R
H69 H 0.74785 -0.08478 0.72049 0.3271 Uiso 1 8 calc R
H70 H 0.76429 -0.12105 0.63689 0.3312 Uiso 1 8 calc R
H71 H 0.77042 -0.07364 0.55424 0.2854 Uiso 1 8 calc R
H72 H 0.78081 0.0135 0.56576 0.2404 Uiso 1 8 calc R
H82A H 0.63068 0.28444 0.58539 0.3000 Uiso 1 8 calc R
H82B H 0.65682 0.24328 0.63538 0.3000 Uiso 1 8 calc R
H82C H 0.60742 0.23198 0.58554 0.3000 Uiso 1 8 calc R
H83A H 0.6253 0.27599 0.46476 0.2685 Uiso 1 8 calc R
H83B H 0.59901 0.225 0.46181 0.2685 Uiso 1 8 calc R
H83C H 0.6445 0.22702 0.44278 0.2685 Uiso 1 8 calc R
H91A H 0.87512 0.06937 0.47186 0.2835 Uiso 1 8 calc R
H91B H 0.87273 0.02864 0.41856 0.2835 Uiso 1 8 calc R

loop_
_atom_site_aniso_label
_atom_site_aniso_U_11
_atom_site_aniso_U_22
_atom_site_aniso_U_33
_atom_site_aniso_U_12
_atom_site_aniso_U_13
_atom_site_aniso_U_23
Au1 0.1271(4) 0.0899(3) 0.1240(4) 0.0091(2) 0.0190(3) 0.0101(2)
Au2 0.1184(4) 0.0918(3) 0.1427(4) 0.0097(2) 0.0244(3) -0.0024(2)
Cl1 0.455(13) 0.363(10) 0.307(9) 0.084(9) 0.127(9) 0.028(7)
Cl2 0.297(8) 0.409(10) 0.318(8) -0.112(7) 0.108(6) -0.151(7)
P1 0.135(2) 0.0913(17) 0.140(2) 0.0070(16) 0.013(2) 0.0078(16)
P2 0.117(2) 0.0896(18) 0.195(3) 0.0078(16) 0.032(2) 0.0112(19)
O1 0.131(6) 0.119(5) 0.150(6) 0.030(5) 0.029(5) 0.040(5)
O2 0.128(7) 0.145(6) 0.183(8) 0.028(6) 0.052(6) 0.054(5)
O3 0.118(6) 0.102(5) 0.161(6) 0.010(4) 0.021(5) 0.005(4)
O41 0.144(7) 0.162(8) 0.164(7) -0.019(6) 0.044(7) -0.032(5)
O42 0.139(6) 0.101(4) 0.134(6) -0.016(4) 0.037(5) -0.046(4)
N1 0.104(7) 0.104(6) 0.117(6) 0.003(5) 0.037(5) 0.004(5)
N2 0.127(8) 0.104(6) 0.113(6) 0.005(5) 0.036(6) 0.023(5)
N41 0.129(8) 0.096(6) 0.106(6) -0.001(6) 0.028(6) -0.016(5)
N42 0.147(9) 0.119(7) 0.114(6) 0.020(7) 0.054(6) -0.014(5)
C1 0.105(9) 0.109(8) 0.126(9) -0.002(7) 0.042(7) 0.013(7)
C2 0.108(9) 0.110(8) 0.122(8) 0.016(7) 0.019(8) 0.018(6)
C3 0.083(7) 0.102(7) 0.123(8) 0.007(6) 0.027(6) 0.024(6)
C4 0.144(10) 0.072(5) 0.088(6) -0.010(6) 0.011(6) 0.009(5)
C5 0.141(9) 0.133(8) 0.184(11) 0.013(7) 0.065(9) 0.035(7)
C6 0.232(12) 0.235(13) 0.220(12) 0.035(11) 0.074(12) -0.002(11)
C7 0.288(15) 0.254(14) 0.226(13) 0.019(13) 0.061(12) -0.037(11)
C8 0.316(18) 0.274(16) 0.230(16) 0.052(15) 0.086(15) -0.021(12)
C9 0.378(9) 0.378(9) 0.378(9) -0.0000(10) 0.124(3) 0.0000(10)
C10 0.389(9) 0.389(9) 0.389(9) 0.0002(10) 0.127(3) -0.0001(10)
C11 0.385(9) 0.385(9) 0.385(9) -0.0002(10) 0.126(3) 0.0001(10)
C12 0.412(10) 0.410(10) 0.412(10) -0.001(2) 0.134(4) 0.001(2)
C13 0.102(7) 0.094(6) 0.112(7) 0.000(6) 0.005(6) -0.005(6)
C14 0.128(9) 0.099(6) 0.103(7) 0.001(6) 0.040(6) 0.004(6)
C15 0.113(8) 0.100(7) 0.137(9) 0.011(6) 0.004(7) 0.014(7)
C16 0.142(10) 0.086(7) 0.170(11) 0.001(6) 0.018(8) 0.020(7)
C17 0.164(13) 0.119(9) 0.158(11) 0.054(9) 0.010(9) 0.052(8)
C18 0.083(8) 0.119(9) 0.193(12) 0.005(7) -0.003(8) 0.012(9)
C19 0.106(9) 0.100(8) 0.166(10) 0.022(7) 0.012(8) 0.013(7)
C20 0.136(10) 0.091(7) 0.155(10) 0.008(7) 0.034(8) 0.022(7)
C21 0.167(14) 0.081(8) 0.183(13) -0.008(9) 0.028(11) 0.007(7)
C22 0.218(17) 0.116(11) 0.259(19) -0.018(11) -0.022(14) -0.006(12)
C23 0.31(3) 0.105(11) 0.25(2) -0.026(16) -0.02(2) -0.023(11)
C24 0.141(17) 0.23(3) 0.31(3) -0.054(17) -0.004(17) 0.08(2)
C25 0.23(2) 0.148(14) 0.26(2) -0.022(16) 0.002(16) 0.001(14)
C26 0.158(14) 0.110(10) 0.175(13) -0.028(10) -0.016(11) 0.003(8)
C27 0.184(13) 0.093(8) 0.162(12) 0.001(8) 0.044(10) -0.015(8)
C28 0.220(16) 0.157(12) 0.177(14) -0.003(11) 0.103(14) 0.004(12)
C29 0.239(15) 0.166(12) 0.242(15) 0.017(11) 0.081(13) 0.014(11)
C30 0.273(18) 0.280(18) 0.198(14) 0.013(14) 0.105(14) 0.014(13)
C31 0.202(17) 0.24(2) 0.28(3) 0.060(14) 0.089(19) -0.103(19)
C32 0.202(16) 0.122(10) 0.221(17) 0.050(10) 0.043(13) -0.023(10)
C41 0.144(11) 0.090(7) 0.117(8) 0.001(8) 0.037(8) -0.021(6)
C42 0.122(10) 0.133(9) 0.096(7) 0.028(8) 0.051(7) 0.008(7)
C43 0.118(9) 0.096(7) 0.095(7) 0.012(6) 0.022(6) -0.001(6)
C44 0.165(12) 0.089(7) 0.100(7) 0.003(7) 0.023(8) -0.001(6)
C45 0.188(11) 0.192(9) 0.211(10) -0.050(8) 0.066(9) -0.086(7)
C46 0.297(7) 0.297(7) 0.297(7) -0.0000(10) 0.097(2) -0.0006(10)
C47 0.314(7) 0.314(7) 0.314(7) -0.0000(10) 0.102(2) 0.0002(10)
C48 0.328(7) 0.328(7) 0.328(7) 0.0002(10) 0.107(3) 0.0005(10)
C49 1.296(7) 1.296(7) 1.296(7) 0.0000(6) 0.423(2) -0.0000(6)
C50 1.296(7) 1.296(7) 1.296(7) 0.0000(6) 0.423(2) -0.0000(6)
C51 1.296(7) 1.296(7) 1.296(7) 0.0000(6) 0.423(2) -0.0000(6)
C52 1.296(7) 1.296(7) 1.296(7) 0.0000(6) 0.423(2) -0.0000(6)
C53 0.103(8) 0.088(6) 0.099(7) 0.023(6) 0.020(7) -0.006(5)
C54 0.053(6) 0.115(7) 0.131(8) 0.014(5) 0.027(6) -0.007(6)
C55 0.120(10) 0.110(9) 0.242(15) 0.002(8) 0.019(10) 0.017(9)
C56 0.139(13) 0.131(11) 0.42(3) -0.011(10) 0.041(16) 0.005(15)
C57 0.126(14) 0.201(19) 0.45(3) -0.013(13) -0.094(17) 0.00(2)
C58 0.176(16) 0.100(10) 0.45(3) 0.012(11) -0.048(17) 0.045(14)
C59 0.099(9) 0.144(11) 0.228(15) 0.004(9) 0.010(9) 0.017(10)
C60 0.114(9) 0.100(8) 0.184(12) -0.005(7) 0.019(8) 0.004(8)
C61 0.128(11) 0.106(8) 0.200(15) 0.002(7) 0.070(12) 0.015(9)
C62 0.166(15) 0.147(11) 0.24(2) 0.022(10) 0.097(15) -0.007(12)
C63 0.20(2) 0.161(14) 0.29(3) -0.001(13) 0.14(2) -0.011(18)
C64 0.23(2) 0.187(16) 0.22(2) 0.009(16) 0.13(2) -0.002(14)
C65 0.26(2) 0.143(11) 0.173(16) -0.004(12) 0.115(15) 0.044(11)
C66 0.151(13) 0.105(8) 0.208(15) 0.021(7) 0.080(13) 0.036(9)
C67 0.138(10) 0.085(8) 0.231(16) 0.005(7) 0.030(10) 0.008(10)
C68 0.224(17) 0.101(10) 0.259(19) -0.018(10) 0.060(14) -0.004(11)
C69 0.28(3) 0.16(2) 0.36(4) -0.023(18) 0.08(2) -0.001(19)
C70 0.32(3) 0.122(15) 0.35(4) -0.005(17) 0.06(3) 0.03(2)
C71 0.233(19) 0.164(17) 0.29(3) -0.003(15) 0.043(18) -0.069(16)
C72 0.183(14) 0.098(10) 0.27(2) 0.011(9) 0.012(13) -0.050(11)
C81 0.126(11) 0.118(9) 0.225(15) 0.025(8) 0.028(11) 0.054(9)
C82 0.153(14) 0.28(2) 0.34(3) -0.020(13) 0.119(16) -0.081(19)
C83 0.100(9) 0.241(17) 0.274(19) -0.014(10) -0.017(11) 0.085(14)
C91 0.169(15) 0.28(2) 0.236(19) -0.024(15) 0.037(14) -0.102(17)

loop_
_atom_type_symbol
_atom_type_description
_atom_type_scat_dispersion_real
_atom_type_scat_dispersion_imag
_atom_type_scat_source
C C 0.0033 0.0016
;
International Tables for Crystallography
(Vol. C, Tables 4.2.6.8 and 6.1.1.4)
;
H H 0.0000 0.0000
;
International Tables for Crystallography
(Vol. C, Table 6.1.1.4)
;
O O 0.0106 0.0060
;
International Tables for Crystallography
(Vol. C, Tables 4.2.6.8 and 6.1.1.4)
;
N N 0.0061 0.0033
;
International Tables for Crystallography
(Vol. C, Tables 4.2.6.8 and 6.1.1.4)
;
P P 0.1023 0.0942
;
International Tables for Crystallography
(Vol. C, Tables 4.2.6.8 and 6.1.1.4)
;
Au Au -2.0133 8.8022
;
International Tables for Crystallography
(Vol. C, Tables 4.2.6.8 and 6.1.1.4)
;
Cl Cl 0.1484 0.1585
;
International Tables for Crystallography
(Vol. C, Tables 4.2.6.8 and 6.1.1.4)
;

loop_
_geom_angle_atom_site_label_1
_geom_angle_atom_site_label_2
_geom_angle_atom_site_label_3
_geom_angle
_geom_angle_publ_flag
Au2 Au1 P1 102.38(7) yes
Au2 Au1 C14 90.5(3) yes
P1 Au1 C14 166.9(3) yes
Au1 Au2 P2 95.44(9) yes
Au1 Au2 C54 87.6(3) yes
P2 Au2 C54 176.1(3) yes
Au1 P1 C15 128.8(4) yes
Au1 P1 C21 104.4(5) yes
Au1 P1 C27 111.3(4) yes
C15 P1 C21 100.4(6) yes
C15 P1 C27 102.7(6) yes
C21 P1 C27 107.3(7) yes
Au2 P2 C55 111.8(6) yes
Au2 P2 C61 120.2(6) yes
Au2 P2 C67 109.5(6) yes
C55 P2 C61 105.9(8) yes
C55 P2 C67 103.5(6) yes
C61 P2 C67 104.5(8) yes
C20 O3 C60 116.8(8) yes
C1 N1 C4 121.1(10) yes
C1 N1 C5 119.2(9) yes
C4 N1 C5 119.7(10) yes
C1 N2 C2 129.1(11) yes
C41 N41 C44 118.3(10) yes
C41 N41 C45 122.6(13) yes
C44 N41 C45 119.0(11) yes
C41 N42 C42 127.4(12) yes
O1 C1 N1 124.3(12) yes
O1 C1 N2 122.5(12) yes
N1 C1 N2 113.3(9) yes
O2 C2 N2 119.4(12) yes
O2 C2 C3 127.3(10) yes
N2 C2 C3 113.3(12) yes
C2 C3 C4 118.3(9) yes
C2 C3 C13 119.3(11) yes
C4 C3 C13 122.4(11) yes
N1 C4 C3 125.0(10) yes
N1 C5 C6 116.7(11) yes
C5 C6 C7 113.8(17) yes
C6 C7 C8 117.6(19) yes
C7 C8 C9 106(2) yes
C8 C9 C10 119(3) yes
C9 C10 C11 111(3) yes
C10 C11 C12 108.3(19) yes
C3 C13 C14 171.6(13) yes
Au1 C14 C13 175.1(11) yes
P1 C15 C16 124.0(8) yes
P1 C15 C20 119.9(9) yes
C16 C15 C20 115.4(9) yes
C15 C16 C17 119.5(11) yes
C16 C17 C18 124.5(12) yes
C17 C18 C19 117.4(11) yes
C18 C19 C20 121.2(11) yes
C18 C19 C81 121.4(10) yes
C20 C19 C81 117.0(11) yes
O3 C20 C15 117.3(9) yes
O3 C20 C19 121.3(10) yes
C15 C20 C19 121.2(10) yes
P1 C21 C22 123.0(15) yes
P1 C21 C26 118.6(11) yes
C22 C21 C26 118.3(14) yes
C21 C22 C23 118.6(18) yes
C22 C23 C24 118.0(18) yes
C23 C24 C25 123(2) yes
C24 C25 C26 116(2) yes
C21 C26 C25 126.7(16) yes
P1 C27 C28 113.6(12) yes
P1 C27 C32 120.1(12) yes
C28 C27 C32 125.9(17) yes
C27 C28 C29 118.1(15) yes
C28 C29 C30 120.7(17) yes
C29 C30 C31 121(2) yes
C30 C31 C32 120.5(18) yes
C27 C32 C31 113.7(14) yes
O41 C41 N41 122.4(11) yes
O41 C41 N42 119.3(12) yes
N41 C41 N42 118.2(14) yes
O42 C42 N42 121.4(12) yes
O42 C42 C43 126.7(13) yes
N42 C42 C43 111.8(10) yes
C42 C43 C44 117.6(12) yes
C42 C43 C53 119.7(9) yes
C44 C43 C53 122.6(11) yes
N41 C44 C43 126.4(12) yes
N41 C45 C46 116.0(11) yes
C45 C46 C47 114.6(17) yes
C46 C47 C48 112.6(17) yes
C47 C48 C49 108(2) yes
C48 C49 C50 112(4) yes
C49 C50 C51 112(5) yes
C50 C51 C52 109(8) yes
C43 C53 C54 175.9(10) yes
Au2 C54 C53 170.5(8) yes
P2 C55 C56 121.3(10) yes
P2 C55 C60 122.7(10) yes
C56 C55 C60 115.6(12) yes
C55 C56 C57 118.4(14) yes
C56 C57 C58 122.2(17) yes
C57 C58 C59 120.5(16) yes
C58 C59 C60 118.7(13) yes
C58 C59 C81 122.1(12) yes
C60 C59 C81 119.1(12) yes
O3 C60 C55 114.2(10) yes
O3 C60 C59 121.4(11) yes
C55 C60 C59 124.2(12) yes
P2 C61 C62 124.2(13) yes
P2 C61 C66 120.8(15) yes
C62 C61 C66 115.0(17) yes
C61 C62 C63 120.3(17) yes
C62 C63 C64 121(3) yes
C63 C64 C65 121(3) yes
C64 C65 C66 117.6(18) yes
C61 C66 C65 124.2(19) yes
P2 C67 C68 122.2(14) yes
P2 C67 C72 117.4(13) yes
C68 C67 C72 120.4(13) yes
C67 C68 C69 122.1(19) yes
C68 C69 C70 118(2) yes
C69 C70 C71 121(2) yes
C70 C71 C72 122(2) yes
C67 C72 C71 116.1(18) yes
C19 C81 C59 109.7(11) yes
C19 C81 C82 109.1(12) yes
C19 C81 C83 107.0(13) yes
C59 C81 C82 109.8(15) yes
C59 C81 C83 108.5(12) yes
C82 C81 C83 112.7(12) yes
Cl1 C91 Cl2 107.2(9) yes
C1 N2 H2 114(2) no
C2 N2 H2 116(2) no
C41 N42 H42 117(2) no
C42 N42 H42 115.8(19) no
N1 C4 H4 117.477 no
C3 C4 H4 117.502 no
N1 C5 H5A 108.132 no
N1 C5 H5B 108.132 no
C6 C5 H5A 108.116 no
C6 C5 H5B 108.126 no
H5A C5 H5B 107.313 no
C5 C6 H6A 108.809 no
C5 C6 H6B 108.814 no
C7 C6 H6A 108.788 no
C7 C6 H6B 108.812 no
H6A C6 H6B 107.688 no
C6 C7 H7A 107.922 no
C6 C7 H7B 107.904 no
C8 C7 H7A 107.903 no
C8 C7 H7B 107.891 no
H7A C7 H7B 107.202 no
C7 C8 H8A 110.535 no
C7 C8 H8B 110.540 no
C9 C8 H8A 110.534 no
C9 C8 H8B 110.521 no
H8A C8 H8B 108.686 no
C8 C9 H9A 107.649 no
C8 C9 H9B 107.626 no
C10 C9 H9A 107.645 no
C10 C9 H9B 107.631 no
H9A C9 H9B 107.056 no
C9 C10 H10A 109.356 no
C9 C10 H10B 109.376 no
C11 C10 H10A 109.373 no
C11 C10 H10B 109.375 no
H10A C10 H10B 107.990 no
C10 C11 H11A 110.042 no
C10 C11 H11B 110.045 no
C12 C11 H11A 110.041 no
C12 C11 H11B 110.020 no
H11A C11 H11B 108.398 no
C11 C12 H12A 109.470 no
C11 C12 H12B 109.480 no
C11 C12 H12C 109.466 no
H12A C12 H12B 109.471 no
H12A C12 H12C 109.459 no
H12B C12 H12C 109.481 no
C15 C16 H16 120.252 no
C17 C16 H16 120.280 no
C16 C17 H17 117.777 no
C18 C17 H17 117.772 no
C17 C18 H18 121.308 no
C19 C18 H18 121.324 no
C21 C22 H22 120.706 no
C23 C22 H22 120.707 no
C22 C23 H23 121.022 no
C24 C23 H23 121.020 no
C23 C24 H24 118.726 no
C25 C24 H24 118.711 no
C24 C25 H25 122.079 no
C26 C25 H25 122.087 no
C21 C26 H26 116.653 no
C25 C26 H26 116.643 no
C27 C28 H28 120.932 no
C29 C28 H28 120.940 no
C28 C29 H29 119.667 no
C30 C29 H29 119.670 no
C29 C30 H30 119.477 no
C31 C30 H30 119.498 no
C30 C31 H31 119.722 no
C32 C31 H31 119.729 no
C27 C32 H32 123.156 no
C31 C32 H32 123.165 no
N41 C44 H44 116.780 no
C43 C44 H44 116.779 no
N41 C45 H45A 108.291 no
N41 C45 H45B 108.295 no
C46 C45 H45A 108.280 no
C46 C45 H45B 108.274 no
H45A C45 H45B 107.395 no
C45 C46 H46A 108.627 no
C45 C46 H46B 108.611 no
C47 C46 H46A 108.620 no
C47 C46 H46B 108.620 no
H46A C46 H46B 107.593 no
C46 C47 H47A 109.070 no
C46 C47 H47B 109.071 no
C48 C47 H47A 109.081 no
C48 C47 H47B 109.061 no
H47A C47 H47B 107.831 no
C47 C48 H48A 110.015 no
C47 C48 H48B 110.019 no
C49 C48 H48A 110.013 no
C49 C48 H48B 110.008 no
H48A C48 H48B 108.381 no
C48 C49 H49A 109.202 no
C48 C49 H49B 109.211 no
C50 C49 H49A 109.209 no
C50 C49 H49B 109.225 no
H49A C49 H49B 107.902 no
C49 C50 H50A 109.313 no
C49 C50 H50B 109.320 no
C51 C50 H50A 109.292 no
C51 C50 H50B 109.296 no
H50A C50 H50B 107.946 no
C50 C51 H51A 109.912 no
C50 C51 H51B 109.901 no
C52 C51 H51A 109.921 no
C52 C51 H51B 109.906 no
H51A C51 H51B 108.318 no
C51 C52 H52A 109.471 no
C51 C52 H52B 109.475 no
C51 C52 H52C 109.465 no
H52A C52 H52B 109.477 no
H52A C52 H52C 109.471 no
H52B C52 H52C 109.467 no
C55 C56 H56 120.817 no
C57 C56 H56 120.813 no
C56 C57 H57 118.906 no
C58 C57 H57 118.901 no
C57 C58 H58 119.748 no
C59 C58 H58 119.730 no
C61 C62 H62 119.836 no
C63 C62 H62 119.854 no
C62 C63 H63 119.266 no
C64 C63 H63 119.283 no
C63 C64 H64 119.462 no
C65 C64 H64 119.454 no
C64 C65 H65 121.182 no
C66 C65 H65 121.188 no
C61 C66 H66 117.915 no
C65 C66 H66 117.900 no
C67 C68 H68 118.950 no
C69 C68 H68 118.949 no
C68 C69 H69 120.966 no
C70 C69 H69 120.994 no
C69 C70 H70 119.536 no
C71 C70 H70 119.534 no
C70 C71 H71 118.994 no
C72 C71 H71 119.016 no
C67 C72 H72 121.966 no
C71 C72 H72 121.964 no
C81 C82 H82A 109.473 no
C81 C82 H82B 109.474 no
C81 C82 H82C 109.472 no
H82A C82 H82B 109.469 no
H82A C82 H82C 109.481 no
H82B C82 H82C 109.458 no
C81 C83 H83A 109.469 no
C81 C83 H83B 109.484 no
C81 C83 H83C 109.471 no
H83A C83 H83B 109.463 no
H83A C83 H83C 109.469 no
H83B C83 H83C 109.472 no
Cl1 C91 H91A 110.271 no
Cl1 C91 H91B 110.264 no
Cl2 C91 H91A 110.267 no
Cl2 C91 H91B 110.272 no
H91A C91 H91B 108.549 no

loop_
_geom_bond_atom_site_label_1
_geom_bond_atom_site_label_2
_geom_bond_distance
_geom_bond_publ_flag
Au1 Au2 2.9286(5) yes
Au1 P1 2.281(3) yes
Au1 C14 1.976(10) yes
Au2 P2 2.253(4) yes
Au2 C54 1.926(11) yes
Cl1 C91 1.680(18) yes
Cl2 C91 1.77(2) yes
P1 C15 1.813(10) yes
P1 C21 1.816(14) yes
P1 C27 1.819(19) yes
P2 C55 1.811(13) yes
P2 C61 1.792(18) yes
P2 C67 1.804(12) yes
O1 C1 1.209(13) yes
O2 C2 1.169(18) yes
O3 C20 1.434(13) yes
O3 C60 1.389(14) yes
O41 C41 1.23(2) yes
O42 C42 1.211(13) yes
N1 C1 1.394(16) yes
N1 C4 1.386(12) yes
N1 C5 1.467(18) yes
N2 C1 1.365(18) yes
N2 C2 1.441(14) yes
N41 C41 1.294(18) yes
N41 C44 1.37(2) yes
N41 C45 1.448(16) yes
N42 C41 1.402(15) yes
N42 C42 1.396(19) yes
C2 C3 1.437(18) yes
C3 C4 1.349(18) yes
C3 C13 1.398(13) yes
C5 C6 1.50(2) yes
C6 C7 1.39(3) yes
C7 C8 1.60(3) yes
C8 C9 1.55(3) yes
C9 C10 1.44(4) yes
C10 C11 1.53(4) yes
C11 C12 1.52(4) yes
C13 C14 1.230(13) yes
C15 C16 1.379(16) yes
C15 C20 1.404(16) yes
C16 C17 1.397(16) yes
C17 C18 1.340(19) yes
C18 C19 1.321(18) yes
C19 C20 1.413(15) yes
C19 C81 1.53(2) yes
C21 C22 1.36(2) yes
C21 C26 1.32(3) yes
C22 C23 1.46(3) yes
C23 C24 1.36(4) yes
C24 C25 1.36(3) yes
C25 C26 1.36(3) yes
C27 C28 1.38(2) yes
C27 C32 1.40(2) yes
C28 C29 1.32(3) yes
C29 C30 1.41(3) yes
C30 C31 1.36(3) yes
C31 C32 1.44(3) yes
C42 C43 1.449(18) yes
C43 C44 1.370(15) yes
C43 C53 1.489(19) yes
C45 C46 1.56(2) yes
C46 C47 1.42(3) yes
C47 C48 1.51(3) yes
C48 C49 1.56(5) yes
C49 C50 1.54(8) yes
C50 C51 1.54(9) yes
C51 C52 1.54(12) yes
C53 C54 1.188(17) yes
C55 C56 1.43(2) yes
C55 C60 1.362(17) yes
C56 C57 1.44(2) yes
C57 C58 1.29(3) yes
C58 C59 1.37(2) yes
C59 C60 1.386(18) yes
C59 C81 1.550(19) yes
C61 C62 1.36(3) yes
C61 C66 1.44(2) yes
C62 C63 1.38(4) yes
C63 C64 1.37(3) yes
C64 C65 1.34(4) yes
C65 C66 1.35(3) yes
C67 C68 1.35(3) yes
C67 C72 1.36(3) yes
C68 C69 1.38(3) yes
C69 C70 1.32(4) yes
C70 C71 1.35(4) yes
C71 C72 1.40(2) yes
C81 C82 1.53(3) yes
C81 C83 1.57(2) yes
N2 H2 0.93(5) no
N42 H42 0.93(4) no
C4 H4 0.930 no
C5 H5A 0.970 no
C5 H5B 0.970 no
C6 H6A 0.970 no
C6 H6B 0.970 no
C7 H7A 0.970 no
C7 H7B 0.970 no
C8 H8A 0.970 no
C8 H8B 0.970 no
C9 H9A 0.970 no
C9 H9B 0.970 no
C10 H10A 0.970 no
C10 H10B 0.970 no
C11 H11A 0.970 no
C11 H11B 0.970 no
C12 H12A 0.960 no
C12 H12B 0.960 no
C12 H12C 0.960 no
C16 H16 0.930 no
C17 H17 0.930 no
C18 H18 0.930 no
C22 H22 0.930 no
C23 H23 0.930 no
C24 H24 0.930 no
C25 H25 0.930 no
C26 H26 0.930 no
C28 H28 0.930 no
C29 H29 0.930 no
C30 H30 0.930 no
C31 H31 0.930 no
C32 H32 0.930 no
C44 H44 0.930 no
C45 H45A 0.970 no
C45 H45B 0.970 no
C46 H46A 0.970 no
C46 H46B 0.970 no
C47 H47A 0.970 no
C47 H47B 0.970 no
C48 H48A 0.970 no
C48 H48B 0.970 no
C49 H49A 0.970 no
C49 H49B 0.970 no
C50 H50A 0.970 no
C50 H50B 0.970 no
C51 H51A 0.970 no
C51 H51B 0.970 no
C52 H52A 0.960 no
C52 H52B 0.960 no
C52 H52C 0.960 no
C56 H56 0.930 no
C57 H57 0.930 no
C58 H58 0.930 no
C62 H62 0.930 no
C63 H63 0.930 no
C64 H64 0.930 no
C65 H65 0.930 no
C66 H66 0.930 no
C68 H68 0.930 no
C69 H69 0.930 no
C70 H70 0.930 no
C71 H71 0.930 no
C72 H72 0.930 no
C82 H82A 0.960 no
C82 H82B 0.960 no
C82 H82C 0.960 no
C83 H83A 0.960 no
C83 H83B 0.960 no
C83 H83C 0.960 no
C91 H91A 0.970 no
C91 H91B 0.970 no

loop_
_geom_contact_atom_site_label_1
_geom_contact_atom_site_label_2
_geom_contact_distance
_geom_contact_publ_flag
_geom_contact_site_symmetry_2
Au1 C26 3.396(15) no .
Au1 C28 3.384(19) no .
Au1 C66 3.483(17) no .
Au2 O3 3.452(8) no .
Au2 C72 3.477(14) no .
P1 O3 3.002(7) no .
P2 O3 2.933(7) no .
O1 C4 3.545(11) no .
O1 C5 2.805(17) no .
O2 C1 3.548(16) no .
O2 C4 3.498(17) no .
O2 C13 2.844(15) no .
O2 C14 3.572(14) no .
O2 C65 3.29(2) no .
O2 C66 3.445(16) no .
O3 C27 3.257(15) no .
O3 C32 3.485(17) no .
O3 C61 3.345(15) no .
O3 C62 3.39(2) no .
O3 C81 2.869(15) no .
O3 C82 3.473(18) no .
O41 C42 3.593(17) no .
O41 C44 3.44(2) no .
O41 C45 2.740(19) no .
O42 C41 3.591(15) no .
O42 C44 3.558(12) no .
O42 C53 2.928(15) no .
N1 C2 2.829(18) no .
N1 C7 3.05(2) no .
N2 C4 2.649(15) no .
N41 C42 2.862(15) no .
N41 C47 2.97(2) no .
N42 C44 2.606(17) no .
C1 C3 2.881(14) no .
C1 C6 3.53(3) no .
C2 C14 3.488(14) no .
C4 C6 3.17(2) no .
C4 C14 3.589(14) no .
C9 C12 3.02(4) no .
C14 C66 3.48(2) no .
C15 C18 2.836(15) no .
C15 C22 3.551(18) no .
C15 C26 3.52(2) no .
C15 C32 3.02(2) no .
C16 C19 2.738(16) no .
C16 C21 2.981(17) no .
C16 C22 3.477(19) no .
C16 C26 3.531(19) no .
C17 C20 2.671(17) no .
C18 C82 3.27(3) no .
C18 C83 2.804(18) no .
C19 C60 2.831(17) no .
C20 C27 3.323(19) no .
C20 C32 3.27(2) no .
C20 C55 3.580(17) no .
C20 C59 2.827(18) no .
C20 C82 3.23(2) no .
C21 C24 2.74(3) no .
C22 C25 2.78(3) no .
C22 C27 3.19(2) no .
C22 C32 3.56(2) no .
C23 C26 2.68(2) no .
C27 C30 2.69(3) no .
C28 C31 2.79(2) no .
C28 C63 3.58(3) no .
C29 C32 2.82(2) no .
C29 C63 3.45(2) no .
C29 C64 3.46(2) no .
C41 C43 2.80(2) no .
C41 C46 3.52(2) no .
C41 C47 3.58(2) no .
C44 C46 3.18(2) no .
C44 C54 3.577(18) no .
C46 C49 2.56(5) no .
C49 C52 3.24(11) no .
C55 C58 2.81(2) no .
C55 C62 3.12(3) no .
C55 C72 3.47(2) no .
C56 C59 2.76(2) no .
C56 C67 3.02(2) no .
C56 C72 3.38(2) no .
C57 C60 2.70(2) no .
C58 C82 3.32(3) no .
C58 C83 2.92(2) no .
C60 C61 3.566(19) no .
C60 C62 3.54(3) no .
C60 C82 3.32(2) no .
C61 C64 2.78(3) no .
C61 C68 3.05(2) no .
C62 C65 2.78(3) no .
C63 C66 2.67(4) no .
C66 C67 3.51(2) no .
C66 C68 3.49(2) no .
C67 C70 2.72(2) no .
C68 C71 2.66(3) no .
C69 C72 2.77(3) no .
O1 O42 3.497(12) no 4_555
O1 N42 2.924(13) no 4_555
O2 N42 3.528(12) no 2_756
O2 C91 3.30(2) no 4_555
O42 O1 3.497(12) no 4_554
O42 N1 3.497(12) no 2_756
O42 N2 3.291(10) no 2_756
O42 N2 2.816(13) no 4_554
O42 C1 3.411(13) no 2_756
O42 C1 3.582(16) no 4_554
O42 C2 3.404(12) no 2_756
O42 C3 3.542(12) no 2_756
O42 C4 3.535(12) no 2_756
O42 C91 3.075(16) no .
N1 O42 3.497(12) no 2_756
N2 O42 3.291(10) no 2_756
N2 O42 2.816(13) no 4_555
N42 O1 2.924(13) no 4_554
N42 O2 3.528(12) no 2_756
N42 C2 3.490(14) no 2_756
N42 C3 3.594(14) no 2_756
C1 O42 3.411(13) no 2_756
C1 O42 3.582(16) no 4_555
C2 O42 3.404(12) no 2_756
C2 N42 3.490(14) no 2_756
C2 C42 3.431(16) no 2_756
C3 O42 3.542(12) no 2_756
C3 N42 3.594(14) no 2_756
C3 C42 3.288(14) no 2_756
C3 C43 3.478(13) no 2_756
C4 O42 3.535(12) no 2_756
C4 C42 3.505(15) no 2_756
C4 C43 3.451(13) no 2_756
C4 C53 3.325(13) no 2_756
C42 C2 3.431(16) no 2_756
C42 C3 3.288(14) no 2_756
C42 C4 3.505(15) no 2_756
C43 C3 3.478(13) no 2_756
C43 C4 3.451(13) no 2_756
C50 C52 3.40(15) no 3_766
C50 C57 3.58(7) no 7_656
C52 C50 3.40(15) no 3_766
C53 C4 3.325(13) no 2_756
C57 C50 3.58(7) no 7_656
C91 O2 3.30(2) no 4_554
C91 O42 3.075(16) no .
Au1 H26 2.9172 no .
Au1 H28 2.7740 no .
Au1 H66 3.1830 no .
Au2 H66 3.5427 no .
Au2 H72 3.0300 no .
P1 H16 2.9561 no .
P1 H22 2.9132 no .
P1 H26 2.7171 no .
P1 H28 2.7306 no .
P1 H32 2.9303 no .
P2 H56 2.9508 no .
P2 H62 2.9142 no .
P2 H66 2.8822 no .
P2 H68 2.8536 no .
P2 H72 2.8039 no .
O1 H2 2.41(3) no .
O1 H5A 2.3666 no .
O1 H5B 3.5008 no .
O1 H7A 3.5765 no .
O1 H7B 3.1941 no .
O2 H2 2.44(3) no .
O2 H65 2.6218 no .
O2 H66 2.8963 no .
O3 H32 3.3550 no .
O3 H62 2.9851 no .
O3 H82B 3.0272 no .
O41 H42 2.44(3) no .
O41 H45A 2.3245 no .
O41 H45B 3.4166 no .
O41 H47B 3.2226 no .
O42 H42 2.44(3) no .
N1 H2 3.13(5) no .
N1 H6A 2.7066 no .
N1 H6B 3.3248 no .
N1 H7A 2.8200 no .
N1 H7B 3.1492 no .
N2 H4 3.5788 no .
N41 H42 3.13(4) no .
N41 H46A 2.8594 no .
N41 H46B 3.3383 no .
N41 H47A 2.8126 no .
N41 H47B 2.9492 no .
N42 H44 3.5353 no .
C1 H4 3.2405 no .
C1 H5A 2.4725 no .
C1 H5B 3.1027 no .
C1 H7A 3.3007 no .
C1 H7B 3.4171 no .
C2 H4 3.2277 no .
C3 H2 3.24(5) no .
C4 H2 3.58(5) no .
C4 H5A 3.2426 no .
C4 H5B 2.6508 no .
C4 H6A 2.8956 no .
C4 H7A 3.4122 no .
C5 H4 2.5817 no .
C5 H7A 2.6819 no .
C5 H7B 2.4831 no .
C6 H4 3.0278 no .
C6 H8A 2.7610 no .
C6 H8B 2.8710 no .
C7 H5A 2.6000 no .
C7 H5B 3.2204 no .
C7 H9A 2.7771 no .
C7 H9B 2.5103 no .
C8 H6A 2.8367 no .
C8 H6B 2.6423 no .
C8 H10A 2.9116 no .
C8 H10B 2.6531 no .
C9 H7A 2.5850 no .
C9 H7B 2.7249 no .
C9 H11A 2.5768 no .
C9 H11B 3.2664 no .
C9 H12A 2.7516 no .
C9 H12B 3.3032 no .
C10 H8A 2.7235 no .
C10 H8B 2.9297 no .
C10 H12A 2.6914 no .
C10 H12B 2.6048 no .
C10 H12C 3.3065 no .
C11 H9A 2.7425 no .
C11 H9B 2.4551 no .
C12 H9A 2.7943 no .
C12 H9B 3.1232 no .
C12 H10A 2.5637 no .
C12 H10B 3.3040 no .
C13 H4 2.5538 no .
C13 H66 3.1145 no .
C14 H4 3.5712 no .
C14 H66 2.7804 no .
C15 H17 3.2231 no .
C15 H22 3.5865 no .
C15 H26 3.4905 no .
C15 H32 2.5988 no .
C16 H18 3.2587 no .
C16 H32 3.1037 no .
C18 H16 3.2443 no .
C18 H82A 3.0728 no .
C18 H82B 3.5677 no .
C18 H83A 2.5379 no .
C18 H83C 2.9139 no .
C19 H17 3.1065 no .
C19 H32 3.3036 no .
C19 H82A 2.6842 no .
C19 H82B 2.6525 no .
C19 H82C 3.3224 no .
C19 H83A 2.6577 no .
C19 H83B 3.3261 no .
C19 H83C 2.6694 no .
C20 H16 3.2087 no .
C20 H17 3.5999 no .
C20 H18 3.2318 no .
C20 H32 2.7952 no .
C20 H82A 3.5997 no .
C20 H82B 2.9643 no .
C21 H16 2.5337 no .
C21 H23 3.2622 no .
C21 H25 3.2235 no .
C22 H16 2.9474 no .
C22 H24 3.2602 no .
C22 H26 3.1277 no .
C23 H25 3.2292 no .
C24 H22 3.2580 no .
C24 H26 3.1342 no .
C25 H23 3.2225 no .
C26 H16 2.9140 no .
C26 H22 3.1462 no .
C26 H24 3.1464 no .
C27 H22 2.7691 no .
C27 H29 3.1638 no .
C27 H31 3.2250 no .
C28 H22 3.4467 no .
C28 H30 3.2030 no .
C28 H32 3.3081 no .
C29 H31 3.2505 no .
C29 H63 3.5371 no .
C29 H64 3.5417 no .
C30 H28 3.2241 no .
C30 H32 3.2814 no .
C31 H29 3.2429 no .
C32 H22 2.8808 no .
C32 H28 3.2968 no .
C32 H30 3.2706 no .
C32 H82B 3.2977 no .
C41 H44 3.1060 no .
C41 H45A 2.4592 no .
C41 H45B 3.0290 no .
C41 H47A 3.4166 no .
C41 H47B 3.2291 no .
C42 H44 3.2445 no .
C43 H42 3.20(4) no .
C44 H42 3.54(4) no .
C44 H45A 3.2063 no .
C44 H45B 2.5971 no .
C44 H46A 3.0592 no .
C44 H47A 3.1735 no .
C45 H44 2.5296 no .
C45 H47A 2.8050 no .
C45 H47B 2.5746 no .
C46 H44 3.0272 no .
C46 H48A 3.1146 no .
C46 H48B 3.0350 no .
C46 H49A 2.2107 no .
C46 H49B 2.6561 no .
C47 H45A 2.8156 no .
C47 H45B 3.2975 no .
C47 H49A 2.5258 no .
C47 H49B 2.8232 no .
C48 H46A 2.7294 no .
C48 H46B 2.4965 no .
C48 H50A 2.6940 no .
C48 H50B 2.8083 no .
C49 H46A 2.5532 no .
C49 H46B 2.2222 no .
C49 H47A 3.0881 no .
C49 H47B 3.1757 no .
C49 H51A 3.3520 no .
C49 H51B 2.5991 no .
C49 H52A 3.3527 no .
C49 H52B 3.1242 no .
C50 H48A 2.6364 no .
C50 H48B 2.9230 no .
C50 H52A 2.5240 no .
C50 H52B 2.8673 no .
C50 H52C 3.3042 no .
C51 H49A 2.7859 no .
C51 H49B 2.6719 no .
C52 H49B 2.9093 no .
C52 H50A 2.5336 no .
C52 H50B 3.3100 no .
C53 H44 2.6273 no .
C54 H44 3.4850 no .
C55 H57 3.2961 no .
C55 H62 2.6600 no .
C55 H72 3.4207 no .
C56 H58 3.2281 no .
C56 H62 3.4517 no .
C56 H72 3.4464 no .
C58 H56 3.2154 no .
C58 H82C 3.0824 no .
C58 H83B 2.6784 no .
C58 H83C 3.0071 no .
C59 H57 3.1513 no .
C59 H82A 3.3495 no .
C59 H82B 2.7118 no .
C59 H82C 2.6771 no .
C59 H83A 3.3631 no .
C59 H83B 2.7247 no .
C59 H83C 2.6871 no .
C60 H56 3.2145 no .
C60 H58 3.2164 no .
C60 H62 2.9252 no .
C60 H82B 3.1185 no .
C61 H63 3.2094 no .
C61 H65 3.3017 no .
C61 H68 2.5666 no .
C62 H64 3.2260 no .
C62 H66 3.1966 no .
C62 H68 3.1134 no .
C63 H29 3.5218 no .
C63 H65 3.2018 no .
C64 H28 3.4529 no .
C64 H29 3.2034 no .
C64 H62 3.2259 no .
C64 H66 3.1354 no .
C65 H28 3.2847 no .
C65 H63 3.1869 no .
C66 H28 3.3670 no .
C66 H62 3.2180 no .
C66 H64 3.1464 no .
C66 H68 2.9601 no .
C67 H56 2.5703 no .
C67 H66 3.4372 no .
C67 H69 3.2257 no .
C67 H71 3.1863 no .
C68 H56 3.0620 no .
C68 H66 3.5588 no .
C68 H70 3.1581 no .
C68 H71 3.5908 no .
C68 H72 3.2025 no .
C69 H71 3.1433 no .
C70 H68 3.1476 no .
C70 H72 3.2435 no .
C71 H56 3.5561 no .
C71 H68 3.5926 no .
C71 H69 3.1605 no .
C72 H56 2.8634 no .
C72 H68 3.1860 no .
C72 H70 3.2348 no .
C81 H18 2.6576 no .
C81 H58 2.7066 no .
C82 H18 3.3978 no .
C82 H32 3.5818 no .
C82 H58 3.3397 no .
C82 H83A 2.7759 no .
C82 H83B 2.7656 no .
C82 H83C 3.3922 no .
C83 H18 2.4596 no .
C83 H58 2.6359 no .
C83 H82A 2.7378 no .
C83 H82B 3.3992 no .
C83 H82C 2.7863 no .
H4 H5A 3.4934 no .
H4 H5B 2.5376 no .
H4 H6A 2.5380 no .
H5A H6A 2.8025 no .
H5A H6B 2.3318 no .
H5A H7A 2.9937 no .
H5A H7B 2.2884 no .
H5B H6A 2.3386 no .
H5B H6B 2.2588 no .
H5B H7A 3.5403 no .
H5B H7B 3.3498 no .
H6A H7A 2.1460 no .
H6A H7B 2.7091 no .
H6A H8A 2.7092 no .
H6A H8B 3.2996 no .
H6B H7A 2.7111 no .
H6B H7B 2.3097 no .
H6B H8A 2.8278 no .
H6B H8B 2.6264 no .
H7A H8A 2.4813 no .
H7A H8B 2.8879 no .
H7A H9A 2.9587 no .
H7A H9B 2.2052 no .
H7B H8A 2.8918 no .
H7B H8B 2.3843 no .
H7B H9A 2.6313 no .
H7B H9B 2.7738 no .
H8A H9A 2.8448 no .
H8A H9B 2.4807 no .
H8A H10A 3.1462 no .
H8A H10B 2.4439 no .
H8B H9A 2.2984 no .
H8B H9B 2.8366 no .
H8B H10A 2.9494 no .
H8B H10B 3.0762 no .
H9A H10A 2.1637 no .
H9A H10B 2.7406 no .
H9A H11A 2.9810 no .
H9A H12A 2.3121 no .
H9A H12B 2.9727 no .
H9B H10A 2.7352 no .
H9B H10B 2.3872 no .
H9B H11A 2.2062 no .
H9B H11B 3.3225 no .
H9B H12A 2.7689 no .
H10A H11A 2.8393 no .
H10A H11B 2.4345 no .
H10A H12A 2.8534 no .
H10A H12B 2.3255 no .
H10A H12C 3.4430 no .
H10B H11A 2.4416 no .
H10B H11B 2.2941 no .
H10B H12B 3.4400 no .
H11A H12A 2.3295 no .
H11A H12B 2.8330 no .
H11A H12C 2.3872 no .
H11B H12A 2.8326 no .
H11B H12B 2.3907 no .
H11B H12C 2.3262 no .
H16 H17 2.2996 no .
H16 H22 3.2586 no .
H16 H26 3.1781 no .
H16 H32 3.5621 no .
H17 H18 2.2572 no .
H18 H82A 3.0606 no .
H18 H83A 1.9347 no .
H18 H83B 3.3573 no .
H18 H83C 2.6048 no .
H22 H23 2.4110 no .
H22 H32 2.9809 no .
H23 H24 2.2881 no .
H24 H25 2.2991 no .
H24 H51B 3.4619 no .
H25 H26 2.2702 no .
H25 H46A 2.7628 no .
H25 H49A 3.1740 no .
H26 H44 3.2141 no .
H28 H29 2.2625 no .
H28 H65 3.5985 no .
H29 H30 2.3286 no .
H29 H64 3.0805 no .
H30 H31 2.2808 no .
H31 H32 2.4078 no .
H32 H82A 3.5557 no .
H32 H82B 2.8997 no .
H44 H45A 3.4419 no .
H44 H45B 2.4587 no .
H44 H46A 2.6497 no .
H44 H47A 3.2928 no .
H45A H46A 2.8341 no .
H45A H46B 2.2901 no .
H45A H47A 3.2937 no .
H45A H47B 2.5691 no .
H45B H46A 2.2930 no .
H45B H46B 2.4130 no .
H45B H47A 3.5750 no .
H45B H47B 3.4887 no .
H46A H47A 2.1734 no .
H46A H47B 2.7391 no .
H46A H48A 3.2031 no .
H46A H48B 3.5209 no .
H46A H49A 1.8766 no .
H46A H49B 2.8627 no .
H46B H47A 2.7380 no .
H46B H47B 2.3582 no .
H46B H48A 3.3383 no .
H46B H48B 2.9193 no .
H46B H49A 2.0335 no .
H46B H49B 1.9853 no .
H47A H48A 2.1609 no .
H47A H48B 2.7010 no .
H47A H49A 2.9667 no .
H47B H48A 2.6358 no .
H47B H48B 2.1621 no .
H47B H49A 3.3630 no .
H47B H49B 3.3042 no .
H48A H49A 2.5167 no .
H48A H49B 2.8515 no .
H48A H50A 2.7208 no .
H48A H50B 2.5497 no .
H48B H49A 2.8486 no .
H48B H49B 2.3013 no .
H48B H50A 2.7338 no .
H48B H50B 3.3247 no .
H49A H50A 2.8463 no .
H49A H50B 2.3364 no .
H49A H51A 3.5283 no .
H49A H51B 2.5130 no .
H49A H52B 3.5584 no .
H49B H50A 2.4227 no .
H49B H50B 2.8463 no .
H49B H51B 2.6752 no .
H49B H52A 3.0567 no .
H49B H52B 2.5426 no .
H50A H51A 2.5023 no .
H50A H51B 2.8329 no .
H50A H52A 2.1808 no .
H50A H52B 2.9829 no .
H50A H52C 3.3415 no .
H50B H51A 2.2612 no .
H50B H51B 2.5091 no .
H50B H52A 3.3423 no .
H51A H52A 2.5060 no .
H51A H52B 2.8191 no .
H51A H52C 2.2588 no .
H51B H52A 2.8208 no .
H51B H52B 2.2618 no .
H51B H52C 2.5008 no .
H56 H57 2.3635 no .
H56 H68 3.3886 no .
H56 H72 3.1202 no .
H57 H58 2.2077 no .
H58 H82C 2.9351 no .
H58 H83A 3.5285 no .
H58 H83B 2.1151 no .
H58 H83C 2.8218 no .
H62 H63 2.2960 no .
H62 H68 3.5043 no .
H63 H64 2.2789 no .
H64 H65 2.2791 no .
H65 H66 2.2675 no .
H66 H68 3.2368 no .
H68 H69 2.3077 no .
H69 H70 2.2583 no .
H70 H71 2.2580 no .
H71 H72 2.3478 no .
H82A H83A 2.5907 no .
H82A H83B 3.0005 no .
H82C H83A 3.0884 no .
H82C H83B 2.6315 no .
Au1 H45B 3.1758 no 2_756
Au2 H5B 2.8228 no 2_756
Au2 H17 3.5913 no 7_656
Au2 H18 3.2248 no 7_656
Cl1 H8A 3.5311 no 3_756
Cl1 H8B 3.3929 no 3_756
Cl1 H69 3.4697 no 4_554
Cl1 H82A 3.5012 no 7_656
Cl2 H5A 3.4918 no 2_756
Cl2 H5B 3.5954 no 2_756
Cl2 H64 3.5249 no 4_554
Cl2 H65 3.3938 no 4_554
Cl2 H72 2.8290 no .
O1 H42 2.00(4) no 4_555
O2 H6A 3.4781 no 2_756
O2 H8A 3.1394 no 2_756
O2 H42 3.24(4) no 2_756
O2 H91B 2.3343 no 4_555
O41 H11B 3.3800 no 3_756
O41 H28 2.9374 no 2_756
O41 H29 3.2422 no 2_756
O41 H65 3.3379 no 2_756
O42 H2 1.90(5) no 4_554
O42 H10B 3.0098 no 3_756
O42 H91A 2.4078 no .
O42 H91B 2.9173 no .
N2 H2 3.48(5) no 3_757
N2 H8A 2.9923 no 2_756
N2 H10B 3.5395 no 2_756
N2 H42 3.18(3) no 4_555
N2 H91B 3.5515 no 4_555
N42 H2 3.12(4) no 4_554
N42 H10B 3.1557 no 3_756
N42 H11B 3.1996 no 3_756
C1 H42 2.90(4) no 4_555
C2 H6A 3.1570 no 2_756
C2 H8A 3.0397 no 2_756
C2 H42 3.40(4) no 2_756
C2 H91B 3.2522 no 4_555
C3 H4 3.2865 no 2_756
C3 H6A 2.7975 no 2_756
C4 H4 3.2514 no 2_756
C4 H6A 3.3677 no 2_756
C7 H7A 3.5428 no 2_756
C9 H9B 3.5129 no 2_756
C10 H82A 3.4146 no 5_545
C12 H12A 2.9885 no 2_756
C13 H4 2.8768 no 2_756
C13 H6A 2.8371 no 2_756
C14 H4 3.1800 no 2_756
C14 H6A 3.3928 no 2_756
C14 H45B 3.4968 no 2_756
C15 H83C 3.0740 no 7_656
C16 H83C 2.6821 no 7_656
C17 H83C 3.4204 no 7_656
C21 H45A 3.5358 no 2_756
C21 H45B 3.1359 no 2_756
C22 H46B 3.3108 no 2_756
C23 H46B 3.0429 no 2_756
C23 H49B 3.2658 no 2_756
C23 H52B 3.5038 no 2_756
C24 H24 3.5382 no 2_756
C24 H25 3.2903 no 2_756
C24 H46B 3.2781 no 2_756
C25 H25 2.9859 no 2_756
C25 H45B 3.4156 no 2_756
C26 H45B 3.0024 no 2_756
C26 H83C 3.1469 no 7_656
C28 H45A 3.0539 no 2_756
C30 H70 3.1683 no 6_656
C31 H69 3.5670 no 6_656
C31 H70 2.8684 no 6_656
C41 H11B 3.1241 no 3_756
C42 H2 2.81(5) no 4_554
C42 H10B 3.0645 no 3_756
C42 H91A 3.1742 no .
C43 H4 3.4238 no 2_756
C43 H83A 3.1633 no 7_656
C43 H91A 3.4253 no .
C44 H83A 3.3245 no 7_656
C44 H83B 3.3576 no 7_656
C45 H28 3.3301 no 2_756
C47 H11B 3.3404 no 3_756
C48 H58 3.3464 no 7_656
C49 H58 3.3494 no 7_656
C50 H50A 3.1296 no 3_766
C50 H52A 2.5342 no 3_766
C50 H52C 3.5862 no 3_766
C50 H57 2.8571 no 7_656
C50 H58 3.4179 no 7_656
C51 H50A 3.0562 no 3_766
C51 H52A 3.3806 no 3_766
C51 H57 3.4716 no 7_656
C52 H50A 2.5698 no 3_766
C52 H50B 3.3897 no 3_766
C53 H4 3.0664 no 2_756
C53 H5B 3.2086 no 2_756
C53 H18 3.2509 no 7_656
C53 H83A 2.6851 no 7_656
C53 H91A 2.8436 no .
C54 H4 3.2790 no 2_756
C54 H5B 2.7477 no 2_756
C54 H18 2.7511 no 7_656
C54 H83A 2.8176 no 7_656
C54 H91A 2.9700 no .
C55 H17 3.5730 no 7_656
C57 H50B 2.6144 no 7_656
C58 H48A 3.3431 no 7_656
C58 H50B 3.0029 no 7_656
C59 H17 3.4965 no 7_656
C60 H17 3.2715 no 7_656
C65 H91B 3.5358 no 4_555
C67 H6B 3.0938 no 2_756
C68 H6B 3.4290 no 2_756
C70 H6B 3.5523 no 2_756
C70 H31 3.2950 no 6_646
C71 H6B 3.3060 no 2_756
C72 H5A 3.5583 no 2_756
C72 H5B 3.4719 no 2_756
C72 H6B 3.0292 no 2_756
C82 H10A 3.0289 no 5_455
C83 H16 3.4157 no 7_656
C83 H26 3.2186 no 7_656
C83 H44 3.3767 no 7_656
H2 O42 1.90(5) no 4_555
H2 N2 3.48(5) no 3_757
H2 N42 3.12(4) no 4_555
H2 C42 2.81(5) no 4_555
H2 H2 3.48(6) no 3_757
H2 H8A 2.8895 no 2_756
H2 H10B 2.9747 no 2_756
H2 H42 2.66(5) no 4_555
H2 H91A 3.4810 no 4_555
H2 H91B 3.0359 no 4_555
H4 C3 3.2865 no 2_756
H4 C4 3.2514 no 2_756
H4 C13 2.8768 no 2_756
H4 C14 3.1800 no 2_756
H4 C43 3.4238 no 2_756
H4 C53 3.0664 no 2_756
H4 C54 3.2790 no 2_756
H4 H4 2.8521 no 2_756
H5A Cl2 3.4918 no 2_756
H5A C72 3.5583 no 2_756
H5A H72 3.3469 no 2_756
H5B Au2 2.8228 no 2_756
H5B Cl2 3.5954 no 2_756
H5B C53 3.2086 no 2_756
H5B C54 2.7477 no 2_756
H5B C72 3.4719 no 2_756
H5B H72 3.1299 no 2_756
H5B H91A 3.3081 no 2_756
H6A O2 3.4781 no 2_756
H6A C2 3.1570 no 2_756
H6A C3 2.7975 no 2_756
H6A C4 3.3677 no 2_756
H6A C13 2.8371 no 2_756
H6A C14 3.3928 no 2_756
H6A H66 3.5059 no 2_756
H6B C67 3.0938 no 2_756
H6B C68 3.4290 no 2_756
H6B C70 3.5523 no 2_756
H6B C71 3.3060 no 2_756
H6B C72 3.0292 no 2_756
H6B H66 3.4752 no 2_756
H6B H72 3.3341 no 2_756
H7A C7 3.5428 no 2_756
H7A H7A 2.5859 no 2_756
H7A H9B 2.9283 no 2_756
H7B H11A 3.5643 no 2_756
H8A Cl1 3.5311 no 3_756
H8A O2 3.1394 no 2_756
H8A N2 2.9923 no 2_756
H8A C2 3.0397 no 2_756
H8A H2 2.8895 no 2_756
H8A H91B 3.3412 no 3_756
H8B Cl1 3.3929 no 3_756
H8B H31 3.4242 no 5_545
H9A H9B 3.5445 no 2_756
H9A H11A 3.4373 no 2_756
H9B C9 3.5129 no 2_756
H9B H7A 2.9283 no 2_756
H9B H9A 3.5445 no 2_756
H9B H9B 2.6570 no 2_756
H9B H11A 3.5436 no 2_756
H10A C82 3.0289 no 5_545
H10A H82A 2.5984 no 5_545
H10A H82B 3.1144 no 5_545
H10A H82C 2.8824 no 5_545
H10B O42 3.0098 no 3_756
H10B N2 3.5395 no 2_756
H10B N42 3.1557 no 3_756
H10B C42 3.0645 no 3_756
H10B H2 2.9747 no 2_756
H10B H42 3.1336 no 3_756
H10B H82A 3.4189 no 5_545
H11A H7B 3.5643 no 2_756
H11A H9A 3.4373 no 2_756
H11A H9B 3.5436 no 2_756
H11A H12A 3.4432 no 2_756
H11A H42 3.5970 no 3_756
H11B O41 3.3800 no 3_756
H11B N42 3.1996 no 3_756
H11B C41 3.1241 no 3_756
H11B C47 3.3404 no 3_756
H11B H42 3.3559 no 3_756
H11B H47A 2.8625 no 3_756
H11B H47B 2.8987 no 3_756
H12A C12 2.9885 no 2_756
H12A H11A 3.4432 no 2_756
H12A H12A 2.2856 no 2_756
H12A H12C 2.9121 no 2_756
H12B H82C 3.0407 no 5_545
H12C H12A 2.9121 no 2_756
H12C H47B 3.5649 no 3_756
H16 C83 3.4157 no 7_656
H16 H83C 2.4769 no 7_656
H17 Au2 3.5913 no 7_656
H17 C55 3.5730 no 7_656
H17 C59 3.4965 no 7_656
H17 C60 3.2715 no 7_656
H18 Au2 3.2248 no 7_656
H18 C53 3.2509 no 7_656
H18 C54 2.7511 no 7_656
H22 H69 3.2271 no 6_656
H23 H46B 3.2600 no 2_756
H23 H49B 2.9352 no 2_756
H23 H52B 2.7087 no 2_756
H24 C24 3.5382 no 2_756
H24 H24 2.8495 no 2_756
H24 H25 3.1069 no 2_756
H24 H49A 3.4587 no 2_756
H24 H49B 3.5554 no 2_756
H24 H51B 2.9825 no 2_756
H24 H52B 3.5252 no 2_756
H25 C24 3.2903 no 2_756
H25 C25 2.9859 no 2_756
H25 H24 3.1069 no 2_756
H25 H25 2.5518 no 2_756
H26 C83 3.2186 no 7_656
H26 H45B 3.1608 no 2_756
H26 H83A 3.2721 no 7_656
H26 H83B 3.1507 no 7_656
H26 H83C 2.7208 no 7_656
H28 O41 2.9374 no 2_756
H28 C45 3.3301 no 2_756
H28 H45A 2.5201 no 2_756
H28 H45B 3.3887 no 2_756
H29 O41 3.2422 no 2_756
H30 H70 3.0677 no 6_656
H31 C70 3.2950 no 6_656
H31 H8B 3.4242 no 5_455
H31 H69 3.3313 no 6_656
H31 H70 2.5271 no 6_656
H32 H69 3.5177 no 6_656
H42 O1 2.00(4) no 4_554
H42 O2 3.24(4) no 2_756
H42 N2 3.18(3) no 4_554
H42 C1 2.90(4) no 4_554
H42 C2 3.40(4) no 2_756
H42 H2 2.66(5) no 4_554
H42 H10B 3.1336 no 3_756
H42 H11A 3.5970 no 3_756
H42 H11B 3.3559 no 3_756
H44 C83 3.3767 no 7_656
H44 H83A 2.9976 no 7_656
H44 H83B 2.9102 no 7_656
H45A C21 3.5358 no 2_756
H45A C28 3.0539 no 2_756
H45A H28 2.5201 no 2_756
H45B Au1 3.1758 no 2_756
H45B C14 3.4968 no 2_756
H45B C21 3.1359 no 2_756
H45B C25 3.4156 no 2_756
H45B C26 3.0024 no 2_756
H45B H26 3.1608 no 2_756
H45B H28 3.3887 no 2_756
H46A H58 3.4230 no 7_656
H46A H83B 2.9826 no 7_656
H46B C22 3.3108 no 2_756
H46B C23 3.0429 no 2_756
H46B C24 3.2781 no 2_756
H46B H23 3.2600 no 2_756
H47A H11B 2.8625 no 3_756
H47A H58 3.2915 no 7_656
H47A H82C 2.9030 no 7_656
H47A H83B 2.9504 no 7_656
H47B H11B 2.8987 no 3_756
H47B H12C 3.5649 no 3_756
H48A C58 3.3431 no 7_656
H48A H52A 3.5710 no 3_766
H48A H52C 3.4936 no 3_766
H48A H58 2.7747 no 7_656
H48A H82C 3.3875 no 7_656
H49A H24 3.4587 no 2_756
H49A H58 2.9545 no 7_656
H49B C23 3.2658 no 2_756
H49B H23 2.9352 no 2_756
H49B H24 3.5554 no 2_756
H50A C50 3.1296 no 3_766
H50A C51 3.0562 no 3_766
H50A C52 2.5698 no 3_766
H50A H50A 2.4388 no 3_766
H50A H50B 3.5929 no 3_766
H50A H51A 2.9940 no 3_766
H50A H52A 1.8025 no 3_766
H50A H52B 3.3572 no 3_766
H50A H52C 2.7974 no 3_766
H50A H57 3.3492 no 7_656
H50B C52 3.3897 no 3_766
H50B C57 2.6144 no 7_656
H50B C58 3.0029 no 7_656
H50B H50A 3.5929 no 3_766
H50B H52A 2.5014 no 3_766
H50B H52C 3.5308 no 3_766
H50B H57 1.9067 no 7_656
H50B H58 2.6833 no 7_656
H51A H50A 2.9940 no 3_766
H51A H52A 3.3171 no 3_766
H51A H57 3.1867 no 7_656
H51B H24 2.9825 no 2_756
H52A C50 2.5342 no 3_766
H52A C51 3.3806 no 3_766
H52A H48A 3.5710 no 3_766
H52A H50A 1.8025 no 3_766
H52A H50B 2.5014 no 3_766
H52A H51A 3.3171 no 3_766
H52A H52A 3.1722 no 3_766
H52A H57 3.4744 no 5_555
H52B C23 3.5038 no 2_756
H52B H23 2.7087 no 2_756
H52B H24 3.5252 no 2_756
H52B H50A 3.3572 no 3_766
H52C C50 3.5862 no 3_766
H52C H48A 3.4936 no 3_766
H52C H50A 2.7974 no 3_766
H52C H50B 3.5308 no 3_766
H57 C50 2.8571 no 7_656
H57 C51 3.4716 no 7_656
H57 H50A 3.3492 no 7_656
H57 H50B 1.9067 no 7_656
H57 H51A 3.1867 no 7_656
H57 H52A 3.4744 no 5_445
H58 C48 3.3464 no 7_656
H58 C49 3.3494 no 7_656
H58 C50 3.4179 no 7_656
H58 H46A 3.4230 no 7_656
H58 H47A 3.2915 no 7_656
H58 H48A 2.7747 no 7_656
H58 H49A 2.9545 no 7_656
H58 H50B 2.6833 no 7_656
H64 Cl2 3.5249 no 4_555
H64 H71 3.3533 no 4_555
H65 Cl2 3.3938 no 4_555
H65 O41 3.3379 no 2_756
H65 H91B 2.9922 no 4_555
H66 H6A 3.5059 no 2_756
H66 H6B 3.4752 no 2_756
H69 Cl1 3.4697 no 4_555
H69 C31 3.5670 no 6_646
H69 H22 3.2271 no 6_646
H69 H31 3.3313 no 6_646
H69 H32 3.5177 no 6_646
H70 C30 3.1683 no 6_646
H70 C31 2.8684 no 6_646
H70 H30 3.0677 no 6_646
H70 H31 2.5271 no 6_646
H71 H64 3.3533 no 4_554
H72 Cl2 2.8290 no .
H72 H5A 3.3469 no 2_756
H72 H5B 3.1299 no 2_756
H72 H6B 3.3341 no 2_756
H82A Cl1 3.5012 no 7_656
H82A C10 3.4146 no 5_455
H82A H10A 2.5984 no 5_455
H82A H10B 3.4189 no 5_455
H82B H10A 3.1144 no 5_455
H82C H10A 2.8824 no 5_455
H82C H12B 3.0407 no 5_455
H82C H47A 2.9030 no 7_656
H82C H48A 3.3875 no 7_656
H83A C43 3.1633 no 7_656
H83A C44 3.3245 no 7_656
H83A C53 2.6851 no 7_656
H83A C54 2.8176 no 7_656
H83A H26 3.2721 no 7_656
H83A H44 2.9976 no 7_656
H83B C44 3.3576 no 7_656
H83B H26 3.1507 no 7_656
H83B H44 2.9102 no 7_656
H83B H46A 2.9826 no 7_656
H83B H47A 2.9504 no 7_656
H83C C15 3.0740 no 7_656
H83C C16 2.6821 no 7_656
H83C C17 3.4204 no 7_656
H83C C26 3.1469 no 7_656
H83C H16 2.4769 no 7_656
H83C H26 2.7208 no 7_656
H91A O42 2.4078 no .
H91A C42 3.1742 no .
H91A C43 3.4253 no .
H91A C53 2.8436 no .
H91A C54 2.9700 no .
H91A H2 3.4810 no 4_554
H91A H5B 3.3081 no 2_756
H91B O2 2.3343 no 4_554
H91B O42 2.9173 no .
H91B N2 3.5515 no 4_554
H91B C2 3.2522 no 4_554
H91B C65 3.5358 no 4_554
H91B H2 3.0359 no 4_554
H91B H8A 3.3412 no 3_756
H91B H65 2.9922 no 4_554

loop_
_geom_hbond_atom_site_label_D
_geom_hbond_atom_site_label_H
_geom_hbond_atom_site_label_A
_geom_hbond_site_symmetry_A
_geom_hbond_distance_DA
_geom_hbond_distance_DH
_geom_hbond_distance_HA
_geom_hbond_angle_DHA
_geom_hbond_publ_flag
N2 H2 O42 4_555 2.816(13) 0.93(5) 1.90(5) 166(4) no
N42 H42 O1 4_554 2.924(13) 0.93(4) 2.00(4) 169(3) no

loop_
_geom_torsion_atom_site_label_1
_geom_torsion_atom_site_label_2
_geom_torsion_atom_site_label_3
_geom_torsion_atom_site_label_4
_geom_torsion
_geom_torsion_publ_flag
Au2 Au1 P1 C15 -18.1(2) no
Au2 Au1 P1 C21 -134.55(13) no
Au2 Au1 P1 C27 109.96(12) no
P1 Au1 Au2 P2 -78.96(10) no
P1 Au1 Au2 C54 103.55(10) no
C14 Au1 Au2 P2 99.0(4) no
C14 Au1 Au2 C54 -78.5(4) no
Au1 Au2 P2 C55 112.09(15) no
Au1 Au2 P2 C61 -13.00(15) no
Au1 Au2 P2 C67 -133.78(14) no
Au1 P1 C15 C16 -120.1(8) no
Au1 P1 C15 C20 70.0(11) no
Au1 P1 C21 C22 -137.6(9) no
Au1 P1 C21 C26 42.3(10) no
Au1 P1 C27 C28 24.6(9) no
Au1 P1 C27 C32 -162.7(7) no
C15 P1 C21 C22 87.6(11) no
C15 P1 C21 C26 -92.6(10) no
C21 P1 C15 C16 -1.9(12) no
C21 P1 C15 C20 -171.8(9) no
C15 P1 C27 C28 165.6(7) no
C15 P1 C27 C32 -21.7(10) no
C27 P1 C15 C16 108.7(10) no
C27 P1 C15 C20 -61.2(9) no
C21 P1 C27 C28 -89.1(8) no
C21 P1 C27 C32 83.6(10) no
C27 P1 C21 C22 -19.4(12) no
C27 P1 C21 C26 160.5(9) no
Au2 P2 C55 C56 118.1(11) no
Au2 P2 C55 C60 -54.2(14) no
Au2 P2 C61 C62 131.3(9) no
Au2 P2 C61 C66 -48.5(10) no
Au2 P2 C67 C68 142.7(8) no
Au2 P2 C67 C72 -38.7(9) no
C55 P2 C61 C62 3.5(12) no
C55 P2 C61 C66 -176.3(9) no
C61 P2 C55 C56 -109.2(13) no
C61 P2 C55 C60 78.4(14) no
C55 P2 C67 C68 -97.9(10) no
C55 P2 C67 C72 80.7(10) no
C67 P2 C55 C56 0.4(15) no
C67 P2 C55 C60 -172.0(13) no
C61 P2 C67 C68 12.8(11) no
C61 P2 C67 C72 -168.6(9) no
C67 P2 C61 C62 -105.5(10) no
C67 P2 C61 C66 74.7(10) no
C20 O3 C60 C55 156.0(11) no
C20 O3 C60 C59 -28.6(18) no
C60 O3 C20 C15 -163.4(11) no
C60 O3 C20 C19 21.3(17) no
C1 N1 C4 C3 -1.2(13) no
C4 N1 C1 O1 179.7(8) no
C4 N1 C1 N2 -0.5(12) no
C1 N1 C5 C6 112.5(10) no
C5 N1 C1 O1 -0.9(15) no
C5 N1 C1 N2 179.0(8) no
C4 N1 C5 C6 -68.0(11) no
C5 N1 C4 C3 179.3(8) no
C1 N2 C2 O2 179.1(9) no
C1 N2 C2 C3 0.6(14) no
C2 N2 C1 O1 -179.4(9) no
C2 N2 C1 N1 0.7(14) no
C41 N41 C44 C43 -3.7(15) no
C44 N41 C41 O41 -173.3(9) no
C44 N41 C41 N42 2.4(14) no
C41 N41 C45 C46 113.5(13) no
C45 N41 C41 O41 2.6(16) no
C45 N41 C41 N42 178.3(9) no
C44 N41 C45 C46 -70.7(15) no
C45 N41 C44 C43 -179.7(9) no
C41 N42 C42 O42 177.3(9) no
C41 N42 C42 C43 -4.8(14) no
C42 N42 C41 O41 177.8(9) no
C42 N42 C41 N41 2.0(15) no
O2 C2 C3 C4 179.5(10) no
O2 C2 C3 C13 0.1(16) no
N2 C2 C3 C4 -2.2(13) no
N2 C2 C3 C13 178.5(7) no
C2 C3 C4 N1 2.6(14) no
C13 C3 C4 N1 -178.1(8) no
N1 C5 C6 C7 -65.2(15) no
C5 C6 C7 C8 -166.1(12) no
C6 C7 C8 C9 -170.8(14) no
C7 C8 C9 C10 162.9(17) no
C8 C9 C10 C11 -160.3(18) no
C9 C10 C11 C12 -73(2) no
P1 C15 C16 C17 -166.7(8) no
P1 C15 C20 O3 -14.3(16) no
P1 C15 C20 C19 161.0(9) no
C16 C15 C20 O3 175.0(11) no
C16 C15 C20 C19 -9.7(19) no
C20 C15 C16 C17 3.6(18) no
C15 C16 C17 C18 2(2) no
C16 C17 C18 C19 -2(2) no
C17 C18 C19 C20 -4(2) no
C17 C18 C19 C81 168.6(12) no
C18 C19 C20 O3 -174.5(12) no
C18 C19 C20 C15 10(2) no
C18 C19 C81 C59 150.9(13) no
C18 C19 C81 C82 -88.8(16) no
C18 C19 C81 C83 33.4(18) no
C20 C19 C81 C59 -36.0(17) no
C20 C19 C81 C82 84.2(13) no
C20 C19 C81 C83 -153.5(11) no
C81 C19 C20 O3 12.5(19) no
C81 C19 C20 C15 -162.6(12) no
P1 C21 C22 C23 179.7(8) no
P1 C21 C26 C25 -179.1(9) no
C22 C21 C26 C25 1(2) no
C26 C21 C22 C23 -0(2) no
C21 C22 C23 C24 0(2) no
C22 C23 C24 C25 -1(3) no
C23 C24 C25 C26 1(3) no
C24 C25 C26 C21 -1(3) no
P1 C27 C28 C29 171.5(8) no
P1 C27 C32 C31 -173.7(7) no
C28 C27 C32 C31 -1.9(19) no
C32 C27 C28 C29 -1(2) no
C27 C28 C29 C30 3(2) no
C28 C29 C30 C31 -3(3) no
C29 C30 C31 C32 0(3) no
C30 C31 C32 C27 2(2) no
O42 C42 C43 C44 -178.9(9) no
O42 C42 C43 C53 4.4(15) no
N42 C42 C43 C44 3.3(12) no
N42 C42 C43 C53 -173.4(7) no
C42 C43 C44 N41 0.6(14) no
C53 C43 C44 N41 177.2(8) no
N41 C45 C46 C47 -47(2) no
C45 C46 C47 C48 -163.8(16) no
C46 C47 C48 C49 -7(3) no
C47 C48 C49 C50 -159(5) no
C48 C49 C50 C51 -172(6) no
C49 C50 C51 C52 83(7) no
P2 C55 C56 C57 -170.8(13) no
P2 C55 C60 O3 -11(2) no
P2 C55 C60 C59 173.8(11) no
C56 C55 C60 O3 176.3(16) no
C56 C55 C60 C59 1(3) no
C60 C55 C56 C57 2(3) no
C55 C56 C57 C58 -7(4) no
C56 C57 C58 C59 8(4) no
C57 C58 C59 C60 -5(4) no
C57 C58 C59 C81 179(2) no
C58 C59 C60 O3 -174.8(18) no
C58 C59 C60 C55 0(3) no
C58 C59 C81 C19 -153.8(18) no
C58 C59 C81 C82 86(2) no
C58 C59 C81 C83 -37(2) no
C60 C59 C81 C19 30(2) no
C60 C59 C81 C82 -89.9(17) no
C60 C59 C81 C83 146.5(15) no
C81 C59 C60 O3 2(2) no
C81 C59 C60 C55 176.5(14) no
P2 C61 C62 C63 173.8(9) no
P2 C61 C66 C65 -174.4(8) no
C62 C61 C66 C65 5.8(18) no
C66 C61 C62 C63 -6.4(19) no
C61 C62 C63 C64 4(3) no
C62 C63 C64 C65 0(3) no
C63 C64 C65 C66 -1(3) no
C64 C65 C66 C61 -2(2) no
P2 C67 C68 C69 -179.6(8) no
P2 C67 C72 C71 -179.0(8) no
C68 C67 C72 C71 -0.3(18) no
C72 C67 C68 C69 1.9(19) no
C67 C68 C69 C70 2(2) no
C68 C69 C70 C71 -7(3) no
C69 C70 C71 C72 9(3) no
C70 C71 C72 C67 -5(3) no

loop_
_platon_squeeze_void_nr
_platon_squeeze_void_average_x
_platon_squeeze_void_average_y
_platon_squeeze_void_average_z
_platon_squeeze_void_volume
_platon_squeeze_void_count_electrons
_platon_squeeze_void_content
1 0.346 -0.079 0.212 5076 666 ' '
2 0.000 0.210 0.750 28 8 ' '
3 0.500 0.290 0.250 28 8 ' '
4 0.500 0.710 0.750 28 8 ' '
5 0.000 0.790 0.250 28 8 ' '
